data_7702321
loop_
_publ_author_name
'Bois, Hugues'
'Connelly, Neil G.'
'Crossley, John G.'
'Guillorit, Jean-Christophe'
'Lewis, Gareth R.'
'Orpen, A. Guy'
'Thornton, Peter'

_publ_section_title
;
 Structural studies of [Pt(CNMe)4][M(mnt)2]n {M&#x2005;=&#x2005;Pd or Pt,
 mnt&#x2005;=&#x2005;[S2C2(CN)2]2&#x2212;, n&#x2005;=&#x2005;1 or 2}:
 structure-dependent paramagnetism of three crystal forms of
 [Pt(CNMe)4][Pt(mnt)2]2
;
_journal_issue 17
_journal_name_full 'Journal of the Chemical Society, Dalton Transactions'
_journal_page_first 2833
_journal_paper_doi 10.1039/a803456g
_journal_year 1998
_chemical_formula_sum 'C25 H15 N13 O2 Pt3 S8'
_chemical_formula_weight 1371.234
_space_group_IT_number 14
_space_group_name_Hall '-P 2ybc'
_space_group_name_H-M_alt 'P 1 21/c 1'
_symmetry_cell_setting monoclinic
_symmetry_space_group_name_H-M 'P 1 21/c 1'
_atom_sites_solution_hydrogens geom
_atom_sites_solution_primary direct
_atom_sites_solution_secondary difmap
_audit_creation_method SHELXL
_cell_angle_alpha 90.00
_cell_angle_beta 96.417(3)
_cell_angle_gamma 90.00
_cell_formula_units_Z 4
_cell_length_a 15.913(3)
_cell_length_b 16.807(3)
_cell_length_c 14.799(3)
_cell_measurement_reflns_used 272
_cell_measurement_temperature 173(2)
_cell_measurement_theta_max 24.00
_cell_measurement_theta_min 1.73
_cell_volume 3933.2(13)
_computing_cell_refinement 'local programs'
_computing_data_collection 'Siemens SMART'
_computing_data_reduction 'Siemens SAINT'
_computing_structure_refinement 'SHELXL-93 (Sheldrick, 1993)'
_computing_structure_solution 'SHELXS-86 (Sheldrick, 1990)'
_diffrn_ambient_temperature 173(2)
_diffrn_measurement_device 'Siemens SMART CCD diffractometer'
_diffrn_measurement_method '\w rotation with narrow frames'
_diffrn_radiation_monochromator graphite
_diffrn_radiation_source 'fine-focus sealed tube'
_diffrn_radiation_type MoK\a
_diffrn_radiation_wavelength 0.71073
_diffrn_reflns_av_R_equivalents 0.0779
_diffrn_reflns_av_sigmaI/netI 0.0610
_diffrn_reflns_limit_h_max 17
_diffrn_reflns_limit_h_min -17
_diffrn_reflns_limit_k_max 18
_diffrn_reflns_limit_k_min -16
_diffrn_reflns_limit_l_max 10
_diffrn_reflns_limit_l_min -16
_diffrn_reflns_number 14791
_diffrn_reflns_theta_max 23.26
_diffrn_reflns_theta_min 1.29
_diffrn_standards_decay_% 0.8
_exptl_absorpt_coefficient_mu 11.113
_exptl_absorpt_correction_T_max 0.327
_exptl_absorpt_correction_T_min 0.119
_exptl_absorpt_correction_type empirical
_exptl_crystal_colour black
_exptl_crystal_density_diffrn 2.316
_exptl_crystal_density_meas ?
_exptl_crystal_description needles
_exptl_crystal_F_000 2536
_exptl_crystal_size_max 0.5
_exptl_crystal_size_mid 0.1
_exptl_crystal_size_min 0.05
_refine_diff_density_max 1.923
_refine_diff_density_min -1.805
_refine_diff_density_rms 0.254
_refine_ls_extinction_method none
_refine_ls_goodness_of_fit_all 1.262
_refine_ls_goodness_of_fit_obs 1.294
_refine_ls_hydrogen_treatment noref
_refine_ls_matrix_type full
_refine_ls_number_parameters 455
_refine_ls_number_reflns 5592
_refine_ls_number_restraints 0
_refine_ls_restrained_S_all 1.288
_refine_ls_restrained_S_obs 1.294
_refine_ls_R_factor_all 0.0917
_refine_ls_R_factor_obs 0.0677
_refine_ls_shift/esd_max 0.283
_refine_ls_shift/esd_mean 0.005
_refine_ls_structure_factor_coef Fsqd
_refine_ls_weighting_details 'w=1/[\s^2^(Fo^2^)+(0.0436P)^2^+95.7607P] where P=(Fo^2^+2Fc^2^)/3'
_refine_ls_weighting_scheme calc
_refine_ls_wR_factor_all 0.1755
_refine_ls_wR_factor_obs 0.1542
_reflns_number_observed 4374
_reflns_number_total 5600
_reflns_observed_criterion >2sigma(I)
_cod_data_source_file g803456.txt
_cod_data_source_block 5
_cod_depositor_comments
;
The following automatic conversions were performed:

data item '_exptl_crystal_density_meas' value 'not measured' was
changed to '?' -- the value is perceived as not measured.

data item '_refine_ls_weighting_scheme' value 'calc
w=1/[\s^2^(Fo^2^)+(0.0436P)^2^+95.7607P] where P=(Fo^2^+2Fc^2^)/3'
was changed to 'calc'. A new data item '_refine_ls_weighting_details'
was created with the value set to
'w=1/[\s^2^(Fo^2^)+(0.0436P)^2^+95.7607P] where P=(Fo^2^+2Fc^2^)/3'.

Automatic conversion script
Id: cif_fix_values 6909 2019-04-08 15:41:33Z antanas 
;
_cod_original_cell_volume 3933.1(9)
_cod_original_sg_symbol_H-M 'P 1 2(1)/c 1'
_cod_database_code 7702321

loop_
_symmetry_equiv_pos_as_xyz
'x, y, z'
'-x, y+1/2, -z+1/2'
'-x, -y, -z'
'x, -y-1/2, z-1/2'

loop_
_atom_site_aniso_label
_atom_site_aniso_U_11
_atom_site_aniso_U_22
_atom_site_aniso_U_33
_atom_site_aniso_U_23
_atom_site_aniso_U_13
_atom_site_aniso_U_12
Pt1 0.0461(5) 0.0373(5) 0.0482(5) -0.0004(4) 0.0087(4) 0.0002(4)
Pt2 0.0392(4) 0.0389(5) 0.0427(4) 0.0008(4) 0.0069(3) 0.0000(4)
Pt3 0.0445(5) 0.0411(5) 0.0470(5) -0.0023(4) 0.0048(4) -0.0013(4)
S1 0.047(3) 0.045(3) 0.050(3) -0.003(2) 0.004(2) 0.005(3)
S2 0.039(3) 0.048(3) 0.063(3) 0.000(3) -0.004(2) -0.004(3)
S3 0.044(3) 0.045(3) 0.063(3) -0.004(3) 0.000(3) -0.001(3)
S4 0.039(3) 0.048(3) 0.054(3) -0.004(3) -0.004(2) 0.002(3)
S5 0.044(3) 0.044(3) 0.070(4) -0.003(3) 0.004(3) 0.002(3)
S6 0.047(3) 0.042(3) 0.077(4) -0.004(3) 0.014(3) -0.002(3)
S7 0.049(3) 0.046(3) 0.069(4) 0.002(3) 0.009(3) 0.001(3)
S8 0.048(3) 0.053(4) 0.074(4) -0.002(3) 0.008(3) -0.005(3)
N1 0.054(13) 0.051(12) 0.054(11) -0.010(9) -0.002(10) -0.008(10)
N3 0.049(11) 0.027(9) 0.046(10) -0.011(7) -0.003(9) -0.002(8)
N4 0.061(13) 0.073(16) 0.060(12) 0.000(11) -0.003(10) 0.012(12)
N5 0.106(20) 0.071(17) 0.104(19) 0.011(15) 0.025(15) 0.009(15)
N6 0.100(19) 0.049(14) 0.122(21) 0.030(14) 0.002(15) 0.020(14)
N7 0.077(15) 0.038(12) 0.108(17) -0.008(11) 0.000(12) 0.013(11)
N8 0.095(18) 0.051(15) 0.124(21) -0.013(14) -0.008(15) 0.007(13)
N9 0.088(18) 0.065(15) 0.124(21) 0.000(14) 0.025(15) 0.044(14)
N10 0.082(17) 0.078(18) 0.126(22) 0.009(16) 0.030(16) -0.007(15)
N11 0.084(16) 0.069(16) 0.092(17) -0.005(13) -0.002(13) 0.024(13)
N12 0.076(15) 0.048(13) 0.107(18) 0.023(12) -0.005(13) -0.002(12)
C1 0.059(14) 0.023(10) 0.051(12) 0.002(9) 0.010(11) -0.019(10)
C2 0.051(14) 0.065(16) 0.074(16) 0.015(13) 0.008(12) -0.001(12)
C3 0.016(10) 0.139(28) 0.049(14) -0.001(15) 0.007(9) -0.021(13)
C4 0.054(14) 0.046(14) 0.066(15) -0.005(11) 0.002(11) -0.008(11)
C5 0.069(17) 0.055(15) 0.044(12) -0.014(11) 0.010(12) -0.012(13)
C6 0.052(14) 0.069(17) 0.076(16) -0.002(13) -0.024(12) 0.010(13)
C7 0.050(13) 0.047(14) 0.040(12) -0.004(10) 0.016(10) 0.006(11)
C8 0.063(15) 0.013(10) 0.092(18) -0.006(10) -0.007(13) 0.008(10)
C10 0.066(15) 0.041(13) 0.050(13) 0.004(11) 0.010(11) -0.016(12)
C11 0.037(11) 0.006(8) 0.053(11) 0.013(8) 0.030(9) 0.022(7)
C12 0.070(16) 0.034(13) 0.081(17) 0.004(12) 0.028(14) -0.004(12)
C13 0.047(14) 0.070(16) 0.052(13) -0.012(12) 0.014(11) 0.006(12)
C14 0.059(14) 0.019(11) 0.069(14) -0.007(10) -0.008(11) 0.018(10)
C15 0.064(15) 0.023(11) 0.070(15) -0.003(10) 0.013(12) 0.007(10)
C16 0.074(17) 0.033(13) 0.076(16) -0.004(12) 0.006(13) -0.006(12)
C17 0.114(24) 0.029(13) 0.041(13) -0.004(10) 0.007(16) 0.041(17)
C18 0.056(16) 0.094(21) 0.053(14) -0.007(14) 0.017(12) -0.007(15)
C19 0.096(20) 0.008(10) 0.028(11) -0.001(8) 0.009(13) -0.002(13)
C20 0.041(13) 0.066(16) 0.064(15) -0.004(12) 0.028(11) 0.002(12)
C21 0.053(13) 0.037(12) 0.060(13) -0.003(10) 0.023(11) -0.001(10)
C22 0.054(14) 0.048(15) 0.080(17) -0.024(13) 0.003(12) 0.002(12)
C23 0.069(16) 0.058(15) 0.045(13) 0.008(11) 0.006(11) -0.013(13)
C24 0.074(18) 0.040(14) 0.078(17) 0.003(12) 0.003(13) -0.006(13)
N13 0.058(15) 0.084(19) 0.130(22) 0.015(17) -0.010(14) -0.024(15)
C25 0.080(20) 0.080(20) 0.096(21) 0.012(16) -0.007(16) 0.011(16)
O1 0.103(21) 0.105(21) 0.429(60) -0.049(29) 0.072(29) -0.042(18)
O2 0.150(25) 0.089(18) 0.215(31) -0.042(19) 0.084(22) 0.000(17)

loop_
_atom_site_label
_atom_site_type_symbol
_atom_site_fract_x
_atom_site_fract_y
_atom_site_fract_z
_atom_site_U_iso_or_equiv
_atom_site_thermal_displace_type
_atom_site_occupancy
_atom_site_calc_flag
_atom_site_refinement_flags
Pt1 Pt -0.31370(5) -0.29374(5) 0.74080(5) 0.0436(3) Uani 1 d .
Pt2 Pt -0.60845(5) 0.21035(5) 0.56104(5) 0.0401(2) Uani 1 d .
Pt3 Pt -0.00171(5) 0.20078(5) 0.89289(5) 0.0442(3) Uani 1 d .
S1 S -0.7039(3) 0.3024(3) 0.5033(4) 0.0471(13) Uani 1 d .
S2 S -0.5181(3) 0.3076(3) 0.6136(4) 0.0506(13) Uani 1 d .
S3 S -0.5121(3) 0.1189(3) 0.6178(4) 0.0509(13) Uani 1 d .
S4 S -0.6984(3) 0.1119(3) 0.5076(4) 0.0477(13) Uani 1 d .
S5 S -0.1023(3) 0.2951(3) 0.9047(4) 0.0528(14) Uani 1 d .
S6 S 0.0961(4) 0.2972(3) 0.8828(4) 0.0549(14) Uani 1 d .
S7 S 0.0960(4) 0.1053(3) 0.8748(4) 0.0543(14) Uani 1 d .
S8 S -0.1014(4) 0.1057(4) 0.9003(4) 0.0581(15) Uani 1 d .
N1 N -0.4992(13) -0.2886(11) 0.6441(12) 0.054(5) Uani 1 d .
N2 N -0.3062(9) -0.1098(9) 0.7397(9) 0.021(3) Uiso 1 d .
N3 N -0.1283(11) -0.2985(9) 0.8319(11) 0.041(4) Uani 1 d .
N4 N -0.3121(12) -0.4772(14) 0.7327(13) 0.065(5) Uani 1 d .
N5 N -0.7255(17) 0.5235(15) 0.4858(18) 0.092(8) Uani 1 d .
N6 N -0.5013(16) 0.5235(13) 0.6216(17) 0.091(8) Uani 1 d .
N7 N -0.4902(14) -0.0976(12) 0.6473(16) 0.075(6) Uani 1 d .
N8 N -0.7082(16) -0.1092(13) 0.5096(18) 0.091(7) Uani 1 d .
N9 N -0.1352(16) 0.5117(14) 0.8848(18) 0.091(8) Uani 1 d .
N10 N 0.1107(16) 0.5159(15) 0.8607(18) 0.094(8) Uani 1 d .
N11 N 0.1091(15) -0.1101(14) 0.8323(16) 0.083(7) Uani 1 d .
N12 N -0.1320(14) -0.1087(12) 0.8684(16) 0.078(6) Uani 1 d .
C1 C -0.4320(15) -0.2910(11) 0.6774(14) 0.044(5) Uani 1 d .
C2 C -0.5831(14) -0.2834(14) 0.6022(17) 0.063(6) Uani 1 d .
H2A H -0.5917(31) -0.2324(37) 0.5734(90) 0.095 Uiso 1 calc R
H2B H -0.6215(14) -0.2895(91) 0.6472(23) 0.095 Uiso 1 calc R
H2C H -0.5930(32) -0.3246(57) 0.5574(74) 0.095 Uiso 1 calc R
C3 C -0.3097(12) -0.1666(21) 0.7392(15) 0.067(8) Uani 1 d .
C4 C -0.2987(14) -0.0246(12) 0.7361(15) 0.056(6) Uani 1 d .
H4A H -0.3441(52) -0.0006(12) 0.7639(87) 0.084 Uiso 1 calc R
H4B H -0.3015(90) -0.0078(14) 0.6738(15) 0.084 Uiso 1 calc R
H4C H -0.2456(41) -0.0085(14) 0.7680(82) 0.084 Uiso 1 calc R
C5 C -0.1954(16) -0.2968(14) 0.7976(15) 0.056(6) Uani 1 d .
C6 C -0.0387(14) -0.3015(15) 0.8673(17) 0.068(7) Uani 1 d .
H6A H -0.0335(14) -0.3125(95) 0.9313(27) 0.102 Uiso 1 calc R
H6B H -0.0127(27) -0.2512(35) 0.8572(99) 0.102 Uiso 1 calc R
H6C H -0.0111(26) -0.3426(66) 0.8367(79) 0.102 Uiso 1 calc R
C7 C -0.3129(13) -0.4096(14) 0.7361(13) 0.045(5) Uani 1 d .
C8 C -0.3082(14) -0.5634(11) 0.7281(16) 0.057(6) Uani 1 d .
H8A H -0.3581(44) -0.5856(11) 0.7489(93) 0.086 Uiso 1 calc R
H8B H -0.2592(51) -0.5819(12) 0.7659(76) 0.086 Uiso 1 calc R
H8C H -0.3047(91) -0.5795(11) 0.6664(22) 0.086 Uiso 1 calc R
C9 C -0.6452(14) 0.3878(12) 0.5347(13) 0.041(5) Uiso 1 d .
C10 C -0.6942(15) 0.4642(14) 0.5077(15) 0.052(6) Uani 1 d .
C11 C -0.5866(11) 0.3860(9) 0.5743(12) 0.030(4) Uani 1 d .
C12 C -0.5308(16) 0.4629(14) 0.6078(17) 0.060(6) Uani 1 d .
C13 C -0.5617(14) 0.0314(14) 0.5883(15) 0.056(6) Uani 1 d .
C14 C -0.5206(14) -0.0398(11) 0.6233(15) 0.050(5) Uani 1 d .
C15 C -0.6426(15) 0.0289(12) 0.5457(15) 0.052(6) Uani 1 d .
C16 C -0.6802(16) -0.0477(14) 0.5210(17) 0.061(6) Uani 1 d .
C17 C -0.0334(21) 0.3827(15) 0.8943(17) 0.061(8) Uani 1 d .
C18 C -0.0950(16) 0.4570(18) 0.8914(16) 0.067(7) Uani 1 d .
C19 C 0.0263(18) 0.3824(12) 0.8854(14) 0.044(6) Uani 1 d .
C20 C 0.0786(14) 0.4589(15) 0.8722(16) 0.056(6) Uani 1 d .
C21 C 0.0405(14) 0.0200(12) 0.8721(14) 0.049(5) Uani 1 d .
C22 C 0.0767(15) -0.0531(14) 0.8520(17) 0.061(6) Uani 1 d .
C23 C -0.0493(15) 0.0203(14) 0.8828(14) 0.057(6) Uani 1 d .
C24 C -0.0954(16) -0.0508(14) 0.8761(17) 0.065(7) Uani 1 d .
N13 N -0.7237(15) -0.2953(17) 0.8023(20) 0.092(8) Uani 1 d .
C25 C -0.8065(18) -0.2923(17) 0.8439(20) 0.086(8) Uani 1 d .
H25A H -0.8228(68) -0.3453(20) 0.8588(130) 0.129 Uiso 1 calc R
H25B H -0.8495(36) -0.2694(113) 0.8011(55) 0.129 Uiso 1 calc R
H25C H -0.7996(40) -0.2605(101) 0.8980(78) 0.129 Uiso 1 calc R
O1 O -0.6837(18) -0.2375(18) 0.8088(31) 0.209(19) Uani 1 d .
O2 O -0.7052(17) -0.3537(16) 0.7657(21) 0.147(12) Uani 1 d .

loop_
_atom_type_symbol
_atom_type_description
_atom_type_scat_dispersion_real
_atom_type_scat_dispersion_imag
_atom_type_scat_source
C C 0.0033 0.0016 'International Tables Vol C Tables 4.2.6.8 and 6.1.1.4'
H H 0.0000 0.0000 'International Tables Vol C Tables 4.2.6.8 and 6.1.1.4'
N N 0.0061 0.0033 'International Tables Vol C Tables 4.2.6.8 and 6.1.1.4'
S S 0.1246 0.1234 'International Tables Vol C Tables 4.2.6.8 and 6.1.1.4'
Pt Pt -1.7033 8.3905 'International Tables Vol C Tables 4.2.6.8 and 6.1.1.4'
O O 0.0106 0.0060 'International Tables Vol C Tables 4.2.6.8 and 6.1.1.4'

loop_
_geom_angle_atom_site_label_1
_geom_angle_atom_site_label_2
_geom_angle_atom_site_label_3
_geom_angle
C7 Pt1 C5 88.8(9)
C7 Pt1 C1 90.9(8)
C5 Pt1 C1 177.3(8)
C7 Pt1 C3 176.4(7)
C5 Pt1 C3 90.2(9)
C1 Pt1 C3 90.0(8)
S2 Pt2 S3 89.2(2)
S2 Pt2 S1 90.5(2)
S3 Pt2 S1 179.4(2)
S2 Pt2 S4 179.5(2)
S3 Pt2 S4 90.5(2)
S1 Pt2 S4 89.8(2)
S6 Pt3 S8 178.7(2)
S6 Pt3 S7 90.8(2)
S8 Pt3 S7 90.0(2)
S6 Pt3 S5 90.0(2)
S8 Pt3 S5 89.2(2)
S7 Pt3 S5 177.5(2)
C9 S1 Pt2 98.3(8)
C11 S2 Pt2 94.7(7)
C13 S3 Pt2 102.5(8)
C15 S4 Pt2 101.2(8)
C17 S5 Pt3 96.9(8)
C19 S6 Pt3 97.9(8)
C21 S7 Pt3 103.9(7)
C23 S8 Pt3 103.5(8)
C1 N1 C2 178.4(23)
C3 N2 C4 176.9(22)
C5 N3 C6 174.3(21)
C7 N4 C8 178.2(24)
N1 C1 Pt1 177.9(18)
N2 C3 Pt1 178.1(22)
N3 C5 Pt1 178.5(19)
N4 C7 Pt1 179.4(18)
C11 C9 C10 124.4(21)
C11 C9 S1 122.9(19)
C10 C9 S1 112.2(15)
N5 C10 C9 175.1(25)
C9 C11 C12 125.2(19)
C9 C11 S2 133.2(19)
C12 C11 S2 101.5(14)
N6 C12 C11 168.5(27)
C15 C13 C14 120.5(21)
C15 C13 S3 122.0(18)
C14 C13 S3 116.7(17)
N7 C14 C13 176.7(25)
C13 C15 C16 119.0(20)
C13 C15 S4 123.5(18)
C16 C15 S4 117.1(18)
N8 C16 C15 173.9(29)
C19 C17 C18 127.5(33)
C19 C17 S5 127.1(25)
C18 C17 S5 105.0(20)
N9 C18 C17 175.1(27)
C17 C19 C20 123.9(30)
C17 C19 S6 127.9(27)
C20 C19 S6 108.1(17)
N10 C20 C19 175.0(28)
C22 C21 C23 117.3(19)
C22 C21 S7 121.6(16)
C23 C21 S7 120.9(16)
N11 C22 C21 175.9(27)
C24 C23 C21 120.2(22)
C24 C23 S8 118.2(19)
C21 C23 S8 121.6(17)
N12 C24 C23 178.1(29)
O1 N13 O2 125.1(33)
O1 N13 C25 115.6(32)
O2 N13 C25 119.3(26)

loop_
_geom_bond_atom_site_label_1
_geom_bond_atom_site_label_2
_geom_bond_distance
Pt1 C7 1.95(2)
Pt1 C5 1.98(3)
Pt1 C1 2.01(2)
Pt1 C3 2.14(4)
Pt2 S2 2.257(5)
Pt2 S3 2.265(6)
Pt2 S1 2.267(5)
Pt2 S4 2.272(5)
Pt3 S6 2.264(6)
Pt3 S8 2.263(6)
Pt3 S7 2.271(6)
Pt3 S5 2.274(5)
S1 C9 1.75(2)
S2 C11 1.77(2)
S3 C13 1.70(2)
S4 C15 1.71(2)
S5 C17 1.85(3)
S6 C19 1.82(2)
S7 C21 1.68(2)
S8 C23 1.69(2)
N1 C1 1.13(3)
N1 C2 1.41(3)
N2 C3 0.96(3)
N2 C4 1.44(2)
N3 C5 1.13(3)
N3 C6 1.46(3)
N4 C7 1.14(3)
N4 C8 1.45(3)
N5 C10 1.14(3)
N6 C12 1.13(3)
N7 C14 1.13(3)
N8 C16 1.13(3)
N9 C18 1.12(3)
N10 C20 1.11(3)
N11 C22 1.14(3)
N12 C24 1.13(3)
C9 C11 1.05(2)
C9 C10 1.53(3)
C11 C12 1.61(3)
C13 C15 1.37(3)
C13 C14 1.43(3)
C15 C16 1.45(3)
C17 C19 0.97(3)
C17 C18 1.58(4)
C19 C20 1.56(3)
C21 C22 1.40(3)
C21 C23 1.46(3)
C23 C24 1.40(3)
N13 O1 1.16(3)
N13 O2 1.17(3)
N13 C25 1.52(4)
